data_4075419
loop_
_publ_author_name
'Wang, Jianhui'
'Smith, Joanna'
'Zheng, Chong'
'Maguire, John A.'
'Hosmane, Narayan S.'

_publ_section_title
;
 Chemistry of C-Trimethylsilyl-Substituted Heterocarboranes. 32. Synthetic
 and Structural Investigations on Half-Sandwich
 Lanthanacarboranes:&#x00A0; Important Synthons in Metallacarborane
 Chemistry
;
_journal_issue 17
_journal_name_full Organometallics
_journal_page_first 4118
_journal_paper_doi 10.1021/om060268k
_journal_volume 25
_journal_year 2006
_chemical_formula_sum 'C24 H46 B4 Gd O2 Si2'
_chemical_formula_weight 623.28
_chemical_name_systematic
; 
 ? 
;
_space_group_IT_number 2
_symmetry_cell_setting triclinic
_symmetry_space_group_name_Hall '-P 1'
_symmetry_space_group_name_H-M 'P -1'
_atom_sites_solution_hydrogens geom
_atom_sites_solution_primary direct
_atom_sites_solution_secondary difmap
_audit_creation_method SHELXL-97
_cell_angle_alpha 80.290(3)
_cell_angle_beta 77.221(4)
_cell_angle_gamma 87.107(4)
_cell_formula_units_Z 2
_cell_length_a 8.4527(19)
_cell_length_b 10.699(2)
_cell_length_c 17.467(4)
_cell_measurement_reflns_used 386
_cell_measurement_temperature 213(2)
_cell_measurement_theta_max 14
_cell_measurement_theta_min -14
_cell_volume 1518.3(6)
_computing_cell_refinement 'SMART and SAINT (Bruker, 1999)'
_computing_data_collection 'SMART (Bruker, 1999)'
_computing_data_reduction 'SAINT (Bruker, 1999)'
_computing_molecular_graphics 'SHELXTL (Sheldrick, 1997)'
_computing_publication_material 'SHELXTL (Sheldrick, 1997)'
_computing_structure_refinement 'SHELXTL (Sheldrick, 1997)'
_computing_structure_solution 'SIR97 (Altomare et al., 1999)'
_diffrn_ambient_temperature 213(2)
_diffrn_detector_area_resol_mean 0
_diffrn_measured_fraction_theta_full 0.963
_diffrn_measured_fraction_theta_max 0.963
_diffrn_measurement_device_type 'Siemens SMART CCD  PLATFORM'
_diffrn_measurement_method '\w scans'
_diffrn_radiation_monochromator graphite
_diffrn_radiation_source 'fine-focus sealed tube'
_diffrn_radiation_type MoK\a
_diffrn_radiation_wavelength 0.71073
_diffrn_reflns_av_R_equivalents 0.0268
_diffrn_reflns_av_sigmaI/netI 0.0378
_diffrn_reflns_limit_h_max 10
_diffrn_reflns_limit_h_min -10
_diffrn_reflns_limit_k_max 12
_diffrn_reflns_limit_k_min -12
_diffrn_reflns_limit_l_max 20
_diffrn_reflns_limit_l_min -20
_diffrn_reflns_number 10585
_diffrn_reflns_theta_full 25.00
_diffrn_reflns_theta_max 25.00
_diffrn_reflns_theta_min 1.93
_diffrn_standards_decay_% 0
_diffrn_standards_interval_count 0
_diffrn_standards_interval_time 0
_diffrn_standards_number 0
_exptl_absorpt_coefficient_mu 2.281
_exptl_absorpt_correction_T_max 1.000
_exptl_absorpt_correction_T_min 0.222692
_exptl_absorpt_correction_type multi-scan
_exptl_absorpt_process_details 'SADABS (Sheldrick, 2000)'
_exptl_crystal_colour light-yellow
_exptl_crystal_density_diffrn 1.363
_exptl_crystal_density_method 'not measured'
_exptl_crystal_description fragment
_exptl_crystal_F_000 636
_exptl_crystal_size_max 0.22
_exptl_crystal_size_mid 0.20
_exptl_crystal_size_min 0.10
_refine_diff_density_max 1.356
_refine_diff_density_min -2.682
_refine_diff_density_rms 0.110
_refine_ls_extinction_coef 0.0015(4)
_refine_ls_extinction_expression Fc^*^=kFc[1+0.001xFc^2^\l^3^/sin(2\q)]^-1/4^
_refine_ls_extinction_method SHELXL
_refine_ls_goodness_of_fit_ref 1.536
_refine_ls_hydrogen_treatment constr
_refine_ls_matrix_type full
_refine_ls_number_parameters 345
_refine_ls_number_reflns 5143
_refine_ls_number_restraints 0
_refine_ls_restrained_S_all 1.536
_refine_ls_R_factor_all 0.0602
_refine_ls_R_factor_gt 0.0589
_refine_ls_shift/su_max 0.008
_refine_ls_shift/su_mean 0.000
_refine_ls_structure_factor_coef Fsqd
_refine_ls_weighting_details 'calc w=1/[\s^2^(Fo^2^)+(0.0000P)^2^+7.1492P] where P=(Fo^2^+2Fc^2^)/3'
_refine_ls_weighting_scheme calc
_refine_ls_wR_factor_gt 0.1171
_refine_ls_wR_factor_ref 0.1175
_reflns_number_gt 5074
_reflns_number_total 5143
_reflns_threshold_expression >2sigma(I)
_cod_data_source_file om060268ksi20060525_065827.cif
_cod_data_source_block C30_hos232
_cod_database_code 4075419

loop_
_symmetry_equiv_pos_as_xyz
'x, y, z'
'-x, -y, -z'

loop_
_atom_site_label
_atom_site_type_symbol
_atom_site_fract_x
_atom_site_fract_y
_atom_site_fract_z
_atom_site_U_iso_or_equiv
_atom_site_adp_type
_atom_site_occupancy
_atom_site_symmetry_multiplicity
_atom_site_calc_flag
_atom_site_refinement_flags
Gd Gd 0.59299(5) 0.12130(4) 0.68757(2) 0.03096(15) Uani 1 1 d .
Si1 Si 0.3554(3) -0.3091(2) 0.90103(12) 0.0354(5) Uani 1 1 d .
Si2 Si 0.0608(3) -0.3619(2) 0.77323(16) 0.0482(6) Uani 1 1 d .
C1 C 0.3358(8) -0.2170(7) 0.8024(4) 0.0288(15) Uani 1 1 d .
C2 C 0.2293(9) -0.2471(7) 0.7505(5) 0.0361(17) Uani 1 1 d .
B3 B 0.2803(12) -0.1754(9) 0.6648(6) 0.041(2) Uani 1 1 d .
H3 H 0.2469 -0.1954 0.6174 0.06(3) Uiso 1 1 calc R
B4 B 0.4554(11) -0.0963(9) 0.6648(5) 0.040(2) Uani 1 1 d .
H4 H 0.4921 -0.0447 0.6031 0.08(3) Uiso 1 1 calc R
B5 B 0.4714(10) -0.1252(8) 0.7571(5) 0.0317(19) Uani 1 1 d .
H5 H 0.5213 -0.1078 0.8080 0.13(5) Uiso 1 1 calc R
B6 B 0.4331(11) -0.2537(9) 0.7092(5) 0.038(2) Uani 1 1 d .
H6 H 0.5121 -0.3343 0.6908 0.05(2) Uiso 1 1 calc R
C11 C 0.8834(13) 0.0357(14) 0.6949(10) 0.082(4) Uani 1 1 d .
H11 H 0.9303 -0.0433 0.7108 0.16(7) Uiso 1 1 calc R
C12 C 0.8807(12) 0.0551(11) 0.6174(8) 0.069(3) Uani 1 1 d .
H12 H 0.9215 -0.0153 0.5931 0.12(5) Uiso 1 1 calc R
C13 C 0.8336(12) 0.1513(13) 0.5652(7) 0.070(3) Uani 1 1 d .
H13 H 0.8514 0.1307 0.5137 0.10(4) Uiso 1 1 calc R
C14 C 0.7672(15) 0.2699(13) 0.5680(8) 0.080(4) Uani 1 1 d .
H14 H 0.7500 0.3110 0.5185 0.18(8) Uiso 1 1 calc R
C15 C 0.7202(16) 0.3422(12) 0.6270(12) 0.104(5) Uani 1 1 d .
H15 H 0.6815 0.4227 0.6079 0.09(4) Uiso 1 1 calc R
C16 C 0.7151(17) 0.3255(16) 0.7125(14) 0.109(7) Uani 1 1 d .
H16 H 0.6706 0.3951 0.7368 0.12(5) Uiso 1 1 calc R
C17 C 0.7649(19) 0.224(3) 0.7647(9) 0.116(8) Uani 1 1 d .
H17 H 0.7478 0.2409 0.8170 0.16(7) Uiso 1 1 calc R
C18 C 0.8349(17) 0.102(2) 0.7571(9) 0.104(6) Uani 1 1 d .
H18 H 0.8519 0.0567 0.8056 0.11(5) Uiso 1 1 calc R
O21 O 0.3757(7) 0.2042(5) 0.6168(3) 0.0460(14) Uani 1 1 d .
C22 C 0.279(2) 0.3177(13) 0.6288(7) 0.092(5) Uani 1 1 d .
H22A H 0.1810 0.2967 0.6704 0.30(14) Uiso 1 1 calc R
H22B H 0.3411 0.3791 0.6454 0.14(7) Uiso 1 1 calc R
C23 C 0.235(3) 0.3701(16) 0.5561(9) 0.125(6) Uani 1 1 d .
H23A H 0.2932 0.4496 0.5335 0.6(3) Uiso 1 1 calc R
H23B H 0.1186 0.3886 0.5654 0.15(7) Uiso 1 1 calc R
C24 C 0.278(2) 0.2791(14) 0.5009(7) 0.096(4) Uani 1 1 d .
H24A H 0.3474 0.3189 0.4509 0.14(6) Uiso 1 1 calc R
H24B H 0.1800 0.2487 0.4891 0.22(11) Uiso 1 1 calc R
C25 C 0.3654(17) 0.1728(11) 0.5398(6) 0.072(3) Uani 1 1 d .
H25A H 0.3064 0.0936 0.5471 0.18(8) Uiso 1 1 calc R
H25B H 0.4742 0.1624 0.5073 0.18(8) Uiso 1 1 calc R
O31 O 0.3625(6) 0.1464(5) 0.7990(3) 0.0378(12) Uani 1 1 d .
C32 C 0.1941(9) 0.1117(9) 0.8064(5) 0.043(2) Uani 1 1 d .
H32A H 0.1879 0.0465 0.7739 0.06(3) Uiso 1 1 calc R
H32B H 0.1297 0.1858 0.7896 0.05(2) Uiso 1 1 calc R
C33 C 0.1346(11) 0.0617(10) 0.8930(5) 0.056(2) Uani 1 1 d .
H33A H 0.1593 -0.0291 0.9049 0.07(3) Uiso 1 1 calc R
H33B H 0.0173 0.0752 0.9095 0.04(2) Uiso 1 1 calc R
C34 C 0.2263(11) 0.1378(11) 0.9340(6) 0.056(2) Uani 1 1 d .
H34A H 0.1703 0.2183 0.9426 0.07(3) Uiso 1 1 calc R
H34B H 0.2396 0.0902 0.9853 0.07(3) Uiso 1 1 calc R
C35 C 0.3868(10) 0.1595(9) 0.8770(5) 0.043(2) Uani 1 1 d .
H35A H 0.4258 0.2445 0.8762 0.06(3) Uiso 1 1 calc R
H35B H 0.4672 0.0970 0.8929 0.04(2) Uiso 1 1 calc R
C101 C 0.1589(12) -0.3440(10) 0.9736(5) 0.057(3) Uani 1 1 d .
H10A H 0.1793 -0.3922 1.0228 0.12(5) Uiso 1 1 calc R
H10B H 0.0915 -0.3929 0.9516 0.19(8) Uiso 1 1 calc R
H10C H 0.1036 -0.2650 0.9842 0.06(3) Uiso 1 1 calc R
C102 C 0.4701(12) -0.2144(9) 0.9512(5) 0.051(2) Uani 1 1 d .
H10D H 0.4813 -0.2629 1.0019 0.09(4) Uiso 1 1 calc R
H10E H 0.4116 -0.1359 0.9598 0.08(3) Uiso 1 1 calc R
H10F H 0.5768 -0.1954 0.9178 0.09(4) Uiso 1 1 calc R
C103 C 0.4684(14) -0.4618(9) 0.8871(6) 0.059(3) Uani 1 1 d .
H10G H 0.4786 -0.5085 0.9385 0.14(6) Uiso 1 1 calc R
H10H H 0.5756 -0.4438 0.8539 0.13(5) Uiso 1 1 calc R
H10I H 0.4096 -0.5122 0.8616 0.12(5) Uiso 1 1 calc R
C201 C -0.010(2) -0.3729(13) 0.6802(8) 0.095(5) Uani 1 1 d .
H20A H -0.0375 -0.2888 0.6557 0.10(4) Uiso 1 1 calc R
H20B H -0.1046 -0.4263 0.6932 0.16(7) Uiso 1 1 calc R
H20C H 0.0761 -0.4094 0.6434 0.17(9) Uiso 1 1 calc R
C202 C 0.1113(13) -0.5282(8) 0.8156(6) 0.058(3) Uani 1 1 d .
H20D H 0.1506 -0.5276 0.8637 0.09(4) Uiso 1 1 calc R
H20E H 0.1946 -0.5633 0.7770 0.11(5) Uiso 1 1 calc R
H20F H 0.0148 -0.5796 0.8280 0.13(5) Uiso 1 1 calc R
C203 C -0.1119(12) -0.2968(12) 0.8440(9) 0.079(4) Uani 1 1 d .
H20G H -0.0777 -0.2892 0.8925 0.22(10) Uiso 1 1 calc R
H20H H -0.2032 -0.3537 0.8566 0.19(8) Uiso 1 1 calc R
H20I H -0.1440 -0.2140 0.8195 0.17(7) Uiso 1 1 calc R

loop_
_atom_site_aniso_label
_atom_site_aniso_U_11
_atom_site_aniso_U_22
_atom_site_aniso_U_33
_atom_site_aniso_U_23
_atom_site_aniso_U_13
_atom_site_aniso_U_12
Gd 0.0329(2) 0.0322(2) 0.0266(2) -0.00421(14) -0.00295(14) -0.00778(14)
Si1 0.0420(12) 0.0341(12) 0.0294(11) -0.0027(9) -0.0081(9) 0.0007(9)
Si2 0.0460(14) 0.0457(14) 0.0541(15) -0.0011(12) -0.0144(12) -0.0191(11)
C1 0.030(4) 0.027(4) 0.027(4) -0.008(3) -0.002(3) 0.002(3)
C2 0.036(4) 0.037(4) 0.036(4) -0.006(3) -0.010(3) -0.005(3)
B3 0.051(6) 0.039(5) 0.036(5) -0.010(4) -0.015(4) -0.009(4)
B4 0.043(5) 0.042(5) 0.030(5) -0.002(4) 0.006(4) -0.017(4)
B5 0.032(4) 0.033(5) 0.031(4) -0.005(4) -0.007(4) -0.002(4)
B6 0.046(5) 0.033(5) 0.032(5) -0.011(4) 0.002(4) -0.005(4)
C11 0.037(6) 0.089(9) 0.111(11) 0.027(9) -0.025(7) -0.018(6)
C12 0.040(5) 0.065(7) 0.096(9) -0.020(7) 0.003(6) -0.002(5)
C13 0.052(6) 0.100(10) 0.050(6) -0.014(6) 0.015(5) -0.032(6)
C14 0.075(8) 0.075(9) 0.069(8) 0.025(7) 0.008(6) -0.019(7)
C15 0.073(9) 0.042(7) 0.171(17) 0.010(9) 0.011(10) -0.022(6)
C16 0.079(9) 0.082(10) 0.166(17) -0.084(11) 0.033(11) -0.053(9)
C17 0.082(11) 0.21(2) 0.068(10) -0.064(13) 0.013(8) -0.096(14)
C18 0.068(9) 0.178(17) 0.064(9) 0.034(10) -0.036(8) -0.077(11)
O21 0.061(4) 0.048(3) 0.030(3) -0.010(3) -0.013(3) 0.015(3)
C22 0.150(12) 0.074(8) 0.055(7) -0.023(6) -0.037(8) 0.073(9)
C23 0.192(18) 0.103(12) 0.095(11) -0.029(9) -0.072(11) 0.083(12)
C24 0.125(12) 0.108(11) 0.054(8) 0.005(7) -0.039(8) 0.028(9)
C25 0.107(10) 0.081(8) 0.041(6) -0.007(5) -0.043(6) -0.002(7)
O31 0.035(3) 0.049(3) 0.032(3) -0.012(2) -0.007(2) -0.006(2)
C32 0.029(4) 0.057(5) 0.046(5) -0.016(4) -0.011(4) 0.000(4)
C33 0.041(5) 0.078(8) 0.046(5) -0.010(5) -0.002(4) -0.006(5)
C34 0.047(5) 0.082(7) 0.042(5) -0.021(5) -0.006(4) 0.001(5)
C35 0.047(5) 0.051(5) 0.036(4) -0.014(4) -0.013(4) -0.006(4)
C101 0.066(6) 0.070(7) 0.020(4) -0.008(4) 0.026(4) -0.005(5)
C102 0.065(6) 0.049(5) 0.043(5) -0.004(4) -0.025(5) 0.001(5)
C103 0.079(8) 0.043(5) 0.062(6) -0.015(5) -0.026(6) 0.017(5)
C201 0.124(12) 0.086(9) 0.091(9) 0.008(8) -0.064(10) -0.059(9)
C202 0.067(6) 0.041(5) 0.064(7) -0.011(5) -0.009(5) -0.016(5)
C203 0.037(5) 0.078(8) 0.107(10) 0.004(7) 0.003(6) 0.001(5)

loop_
_atom_type_symbol
_atom_type_description
_atom_type_scat_dispersion_real
_atom_type_scat_dispersion_imag
_atom_type_scat_source
C C 0.0033 0.0016 'International Tables Vol C Tables 4.2.6.8 and 6.1.1.4'
B B 0.0013 0.0007 'International Tables Vol C Tables 4.2.6.8 and 6.1.1.4'
Si Si 0.0817 0.0704 'International Tables Vol C Tables 4.2.6.8 and 6.1.1.4'
Gd Gd -0.1653 3.9035 'International Tables Vol C Tables 4.2.6.8 and 6.1.1.4'
O O 0.0106 0.0060 'International Tables Vol C Tables 4.2.6.8 and 6.1.1.4'
H H 0.0000 0.0000 'International Tables Vol C Tables 4.2.6.8 and 6.1.1.4'

loop_
_geom_angle_atom_site_label_1
_geom_angle_atom_site_label_2
_geom_angle_atom_site_label_3
_geom_angle
O31 Gd O21 77.97(17)
O31 Gd C17 85.8(3)
O21 Gd C17 133.0(7)
O31 Gd C18 101.6(4)
O21 Gd C18 163.8(5)
C17 Gd C18 31.9(6)
O31 Gd C12 157.7(3)
O21 Gd C12 124.2(3)
C17 Gd C12 80.3(5)
C18 Gd C12 58.2(5)
O31 Gd C13 166.8(3)
O21 Gd C13 97.3(3)
C17 Gd C13 88.6(4)
C18 Gd C13 79.4(4)
C12 Gd C13 30.5(4)
O31 Gd C11 128.0(4)
O21 Gd C11 154.0(4)
C17 Gd C11 59.6(6)
C18 Gd C11 30.8(5)
C12 Gd C11 29.9(4)
C13 Gd C11 57.7(4)
O31 Gd C15 109.0(4)
O21 Gd C15 83.4(4)
C17 Gd C15 60.7(6)
C18 Gd C15 81.5(5)
C12 Gd C15 79.2(4)
C13 Gd C15 58.0(5)
C11 Gd C15 87.8(4)
O31 Gd C16 88.1(4)
O21 Gd C16 103.4(5)
C17 Gd C16 31.5(6)
C18 Gd C16 60.4(6)
C12 Gd C16 89.0(4)
C13 Gd C16 81.0(4)
C11 Gd C16 81.0(5)
C15 Gd C16 32.7(5)
O31 Gd C14 136.6(4)
O21 Gd C14 81.1(3)
C17 Gd C14 81.4(5)
C18 Gd C14 88.7(4)
C12 Gd C14 58.3(4)
C13 Gd C14 30.4(4)
C11 Gd C14 79.1(4)
C15 Gd C14 30.5(5)
C16 Gd C14 60.6(5)
O31 Gd B4 90.3(2)
O21 Gd B4 76.3(3)
C17 Gd B4 148.2(7)
C18 Gd B4 119.8(5)
C12 Gd B4 92.4(3)
C13 Gd B4 100.7(3)
C11 Gd B4 99.9(4)
C15 Gd B4 148.5(5)
C16 Gd B4 178.3(4)
C14 Gd B4 120.9(4)
O31 Gd B5 72.4(2)
O21 Gd B5 100.1(2)
C17 Gd B5 116.6(6)
C18 Gd B5 95.1(4)
C12 Gd B5 98.4(3)
C13 Gd B5 120.7(3)
C11 Gd B5 88.8(3)
C15 Gd B5 176.5(4)
C16 Gd B5 145.5(6)
C14 Gd B5 149.3(4)
B4 Gd B5 33.5(3)
C101 Si1 C1 114.6(4)
C101 Si1 C102 104.4(5)
C1 Si1 C102 109.7(4)
C101 Si1 C103 109.1(5)
C1 Si1 C103 110.1(4)
C102 Si1 C103 108.7(5)
C2 Si2 C202 115.6(4)
C2 Si2 C201 109.9(5)
C202 Si2 C201 106.1(6)
C2 Si2 C203 107.1(5)
C202 Si2 C203 110.0(5)
C201 Si2 C203 107.9(7)
C2 C1 B5 112.5(6)
C2 C1 B6 63.4(5)
B5 C1 B6 66.1(5)
C2 C1 Si1 126.8(5)
B5 C1 Si1 118.3(5)
B6 C1 Si1 125.7(5)
C1 C2 B3 111.9(6)
C1 C2 B6 65.8(5)
B3 C2 B6 65.0(6)
C1 C2 Si2 129.7(6)
B3 C2 Si2 118.3(6)
B6 C2 Si2 134.3(6)
C2 B3 B4 104.2(7)
C2 B3 B6 62.3(5)
B4 B3 B6 59.4(5)
B5 B4 B6 64.9(5)
B5 B4 B3 103.9(6)
B6 B4 B3 60.8(5)
B5 B4 Gd 75.7(5)
B6 B4 Gd 138.0(6)
B3 B4 Gd 148.0(6)
C1 B5 B4 107.3(6)
C1 B5 B6 62.8(5)
B4 B5 B6 60.5(5)
C1 B5 Gd 152.8(5)
B4 B5 Gd 70.8(4)
B6 B5 Gd 129.3(5)
C2 B6 B4 97.5(6)
C2 B6 C1 50.9(4)
B4 B6 C1 93.8(6)
C2 B6 B3 52.7(5)
B4 B6 B3 59.9(5)
C1 B6 B3 91.4(6)
C2 B6 B5 91.2(6)
B4 B6 B5 54.7(5)
C1 B6 B5 51.1(4)
B3 B6 B5 96.3(6)
C12 C11 C18 136.0(14)
C12 C11 Gd 74.8(7)
C18 C11 Gd 73.9(8)
C11 C12 C13 135.9(13)
C11 C12 Gd 75.3(7)
C13 C12 Gd 74.8(6)
C12 C13 C14 136.6(12)
C12 C13 Gd 74.7(6)
C14 C13 Gd 75.5(6)
C13 C14 C15 134.1(13)
C13 C14 Gd 74.1(6)
C15 C14 Gd 74.4(7)
C14 C15 C16 136.0(14)
C14 C15 Gd 75.1(7)
C16 C15 Gd 73.7(6)
C17 C16 C15 131.5(14)
C17 C16 Gd 73.4(7)
C15 C16 Gd 73.6(7)
C16 C17 C18 135.1(14)
C16 C17 Gd 75.1(8)
C18 C17 Gd 74.1(7)
C11 C18 C17 134.6(14)
C11 C18 Gd 75.3(7)
C17 C18 Gd 74.0(8)
C22 O21 C25 108.0(8)
C22 O21 Gd 125.6(7)
C25 O21 Gd 123.3(6)
C23 C22 O21 108.3(10)
C22 C23 C24 108.8(11)
C23 C24 C25 107.0(10)
O21 C25 C24 106.6(10)
C35 O31 C32 108.9(6)
C35 O31 Gd 121.7(4)
C32 O31 Gd 126.7(4)
O31 C32 C33 104.9(6)
C32 C33 C34 103.8(8)
C35 C34 C33 103.5(7)
O31 C35 C34 107.1(6)

loop_
_geom_bond_atom_site_label_1
_geom_bond_atom_site_label_2
_geom_bond_distance
Gd O31 2.470(5)
Gd O21 2.481(6)
Gd C17 2.581(12)
Gd C18 2.582(12)
Gd C12 2.592(10)
Gd C13 2.593(9)
Gd C11 2.599(11)
Gd C15 2.602(11)
Gd C16 2.603(11)
Gd C14 2.611(10)
Gd B4 2.779(9)
Gd B5 2.851(8)
Si1 C101 1.865(8)
Si1 C1 1.872(7)
Si1 C102 1.873(9)
Si1 C103 1.876(9)
Si2 C2 1.859(8)
Si2 C202 1.874(10)
Si2 C201 1.875(11)
Si2 C203 1.880(11)
C1 C2 1.490(10)
C1 B5 1.534(11)
C1 B6 1.752(11)
C2 B3 1.542(12)
C2 B6 1.717(12)
B3 B4 1.742(12)
B3 B6 1.757(14)
B4 B5 1.624(13)
B4 B6 1.732(13)
B5 B6 1.802(12)
C11 C12 1.339(18)
C11 C18 1.37(2)
C12 C13 1.362(16)
C13 C14 1.365(17)
C14 C15 1.37(2)
C15 C16 1.46(2)
C16 C17 1.41(2)
C17 C18 1.42(2)
O21 C22 1.448(11)
O21 C25 1.463(11)
C22 C23 1.416(16)
C23 C24 1.462(18)
C24 C25 1.475(15)
O31 C35 1.453(9)
O31 C32 1.462(9)
C32 C33 1.499(12)
C33 C34 1.510(13)
C34 C35 1.497(12)
